data_7233825
loop_
_publ_author_name
'Yulia B. Borozdina'
'Evgeny Mostovich'
'Volker Enkelmann'
'Bernd Wolf'
'Pham T. Cong'
'Ulrich Tutsch'
'Michael Lang'
'Martin Baumgarten'

_publ_section_title
;
 Interacting networks of purely organic spin-1/2 dimers
;
_journal_name_full 'Journal of Materials Chemistry C'
_journal_page_first 6618
_journal_page_last 6629
_journal_paper_doi 10.1039/C4TC00399C
_journal_volume 2
_journal_year 2014
_chemical_absolute_configuration .
_chemical_formula_moiety 'C14 H16 N2 O2'
_chemical_formula_sum 'C14 H16 N2 O2'
_chemical_formula_weight 244.29
_space_group_IT_number 14
_space_group_name_Hall '-P 2yn'
_space_group_name_H-M_alt 'P 1 21/n 1'
_symmetry_cell_setting monoclinic
_symmetry_space_group_name_H-M 'P 1 21/n 1'
_atom_sites_solution_hydrogens geom
_atom_sites_solution_primary direct
_cell_angle_alpha 90
_cell_angle_beta 90.832(3)
_cell_angle_gamma 90
_cell_formula_units_Z 4
_cell_length_a 6.0834(4)
_cell_length_b 11.2581(5)
_cell_length_c 19.1236(9)
_cell_measurement_reflns_used 0
_cell_measurement_temperature 120
_cell_measurement_theta_max 0
_cell_measurement_theta_min 0
_cell_volume 1309.59(12)
_computing_cell_refinement 'DENZO/SCALEPACK (Otwinowski & Minor, 1997)'
_computing_data_collection 'COLLECT (Nonius, 1997-2001).'
_computing_data_reduction 'DENZO/SCALEPACK (Otwinowski & Minor, 1997)'
_computing_molecular_graphics 'CAMERON (Watkin et al., 1996)'
_computing_publication_material 'CRYSTALS (Betteridge et al., 2003)'
_computing_structure_refinement 'CRYSTALS (Betteridge et al., 2003)'
_computing_structure_solution 'SHELXS 86 (Sheldrick, 1986)'
_diffrn_ambient_temperature 120
_diffrn_measured_fraction_theta_full 0.968
_diffrn_measured_fraction_theta_max 0.947
_diffrn_measurement_device_type 'Nonius KappaCCD'
_diffrn_measurement_method '\f & \w scans'
_diffrn_radiation_monochromator graphite
_diffrn_radiation_type 'Mo K\a'
_diffrn_radiation_wavelength 0.71073
_diffrn_reflns_av_R_equivalents 0.046
_diffrn_reflns_limit_h_max 8
_diffrn_reflns_limit_h_min -8
_diffrn_reflns_limit_k_max 16
_diffrn_reflns_limit_k_min -16
_diffrn_reflns_limit_l_max 27
_diffrn_reflns_limit_l_min -27
_diffrn_reflns_number 9800
_diffrn_reflns_theta_full 25.004
_diffrn_reflns_theta_max 30.493
_diffrn_reflns_theta_min 3.530
_diffrn_standards_number 0
_exptl_absorpt_coefficient_mu 0.084
_exptl_absorpt_correction_T_max 0.98
_exptl_absorpt_correction_T_min 0.81
_exptl_absorpt_correction_type multi-scan
_exptl_absorpt_process_details 'SORTAV (Blessing)'
_exptl_crystal_colour 'dark blue'
_exptl_crystal_density_diffrn 1.239
_exptl_crystal_description prism
_exptl_crystal_F_000 520
_exptl_crystal_size_max 0.39
_exptl_crystal_size_mid 0.24
_exptl_crystal_size_min 0.21
_refine_diff_density_max 0.37
_refine_diff_density_min -0.20
_refine_ls_extinction_method None
_refine_ls_goodness_of_fit_ref 1.0812
_refine_ls_hydrogen_treatment constr
_refine_ls_matrix_type full
_refine_ls_number_parameters 163
_refine_ls_number_reflns 2480
_refine_ls_number_restraints 0
_refine_ls_R_factor_all 0.0739
_refine_ls_R_factor_gt 0.0453
_refine_ls_shift/su_max 0.004943
_refine_ls_structure_factor_coef F
_refine_ls_weighting_details
;
Method, part 1, Chebychev polynomial, (Watkin, 1994, Prince, 1982)
[weight] = 1.0/[A~0~*T~0~(x)+A~1~*T~1~(x) ... +A~n-1~]*T~n-1~(x)]
where A~i~ are the Chebychev coefficients listed below and x= Fcalc/Fmax
Method = Robust Weighting (Prince, 1982)
W = [weight] * [1-(deltaF/6*sigmaF)^2^]^2^
A~i~ are:
2.23 0.979 1.76
;
_refine_ls_weighting_scheme calc
_refine_ls_wR_factor_all 0.0592
_refine_ls_wR_factor_gt 0.0550
_refine_ls_wR_factor_ref 0.0550
_reflns_limit_h_max 8
_reflns_limit_h_min -8
_reflns_limit_k_max 16
_reflns_limit_k_min 0
_reflns_limit_l_max 27
_reflns_limit_l_min 0
_reflns_number_gt 2480
_reflns_number_total 3784
_reflns_threshold_expression I>3.0\s(I)
_cod_data_source_file 1000003.cif
_cod_data_source_block PCOD1000003
_cod_depositor_comments
;
The following automatic conversions were performed:

data item '_symmetry_cell_setting' value 'Monoclinic' was changed to
'monoclinic' in accordance with the built-in table derived from the
CIF Core dictionary named 'cif_core.dic' version 2.4.5 last updated
on 2014-11-21.

Automatic conversion script
Id: cif_fix_values 6909 2019-04-08 15:41:33Z antanas 
;
_cod_original_sg_symbol_H-M 'P 1 21/n 1 '
_cod_database_code 7233825

loop_
_symmetry_equiv_pos_as_xyz
x,y,z
-x,-y,-z
-x+1/2,y+1/2,-z+1/2
x+1/2,-y+1/2,z+1/2

loop_
_atom_site_label
_atom_site_type_symbol
_atom_site_fract_x
_atom_site_fract_y
_atom_site_fract_z
_atom_site_U_iso_or_equiv
_atom_site_occupancy
_atom_site_adp_type
_atom_site_refinement_flags_posn
_atom_site_refinement_flags_adp
_atom_site_refinement_flags_occupancy
_atom_site_disorder_assembly
_atom_site_disorder_group
_atom_site_attached_hydrogens
N1 N 0.57807(19) 0.04470(10) 0.18802(6) 0.0244 1.0000 Uani . . . . . .
N2 N 0.36850(19) -0.07050(10) 0.12272(6) 0.0233 1.0000 Uani . . . . . .
C1 C 0.0414(2) 0.45623(13) 0.01254(7) 0.0282 1.0000 Uani . . . . . .
C2 C 0.1376(2) 0.35195(12) 0.04310(6) 0.0249 1.0000 Uani . . . . . .
C3 C 0.3502(2) 0.35632(12) 0.07281(7) 0.0259 1.0000 Uani . . . . . .
C4 C 0.4412(2) 0.25596(12) 0.10348(7) 0.0244 1.0000 Uani . . . . . .
C5 C 0.3234(2) 0.14880(11) 0.10461(6) 0.0222 1.0000 Uani . . . . . .
C6 C 0.1123(2) 0.14428(12) 0.07384(7) 0.0244 1.0000 Uani . . . . . .
C7 C 0.0215(2) 0.24501(13) 0.04356(6) 0.0258 1.0000 Uani . . . . . .
C8 C 0.4207(2) 0.04403(12) 0.13756(6) 0.0215 1.0000 Uani . . . . . .
C9 C 0.6231(2) -0.07659(11) 0.21692(7) 0.0234 1.0000 Uani . . . . . .
C10 C 0.8695(2) -0.08994(14) 0.22899(8) 0.0290 1.0000 Uani . . . . . .
C11 C 0.5029(3) -0.08314(15) 0.28664(7) 0.0345 1.0000 Uani . . . . . .
C12 C 0.5212(2) -0.15695(12) 0.15876(7) 0.0248 1.0000 Uani . . . . . .
C13 C 0.6852(3) -0.19510(15) 0.10348(8) 0.0364 1.0000 Uani . . . . . .
C14 C 0.3929(3) -0.26367(13) 0.18428(9) 0.0360 1.0000 Uani . . . . . .
O1 O 0.6659(2) 0.13616(10) 0.21650(6) 0.0414 1.0000 Uani . . . . . .
O2 O 0.22862(18) -0.10611(10) 0.07688(6) 0.0347 1.0000 Uani . . . . . .
H31 H 0.4313 0.4284 0.0719 0.0348 1.0000 Uiso R . . . . .
H41 H 0.5839 0.2596 0.1242 0.0332 1.0000 Uiso R . . . . .
H61 H 0.0327 0.0717 0.0737 0.0336 1.0000 Uiso R . . . . .
H71 H -0.1215 0.2414 0.0230 0.0344 1.0000 Uiso R . . . . .
H101 H 0.9006 -0.1663 0.2478 0.0404 1.0000 Uiso R . . . . .
H102 H 0.9199 -0.0307 0.2608 0.0404 1.0000 Uiso R . . . . .
H103 H 0.9421 -0.0810 0.1857 0.0404 1.0000 Uiso R . . . . .
H111 H 0.5272 -0.1588 0.3073 0.0466 1.0000 Uiso R . . . . .
H112 H 0.5576 -0.0230 0.3171 0.0466 1.0000 Uiso R . . . . .
H113 H 0.3498 -0.0717 0.2789 0.0466 1.0000 Uiso R . . . . .
H131 H 0.7863 -0.2503 0.1234 0.0485 1.0000 Uiso R . . . . .
H132 H 0.7627 -0.1275 0.0873 0.0485 1.0000 Uiso R . . . . .
H133 H 0.6087 -0.2313 0.0654 0.0485 1.0000 Uiso R . . . . .
H141 H 0.4903 -0.3179 0.2068 0.0484 1.0000 Uiso R . . . . .
H142 H 0.2854 -0.2379 0.2165 0.0484 1.0000 Uiso R . . . . .
H143 H 0.3225 -0.3018 0.1457 0.0484 1.0000 Uiso R . . . . .

loop_
_atom_site_aniso_label
_atom_site_aniso_U_11
_atom_site_aniso_U_22
_atom_site_aniso_U_33
_atom_site_aniso_U_23
_atom_site_aniso_U_13
_atom_site_aniso_U_12
N1 0.0259(5) 0.0214(5) 0.0257(5) -0.0004(4) -0.0073(4) 0.0014(4)
N2 0.0225(5) 0.0226(5) 0.0247(5) 0.0000(4) -0.0047(4) -0.0001(4)
C1 0.0308(7) 0.0295(7) 0.0241(6) 0.0011(5) -0.0015(5) 0.0052(6)
C2 0.0286(6) 0.0263(6) 0.0196(5) 0.0008(4) -0.0014(4) 0.0067(5)
C3 0.0282(6) 0.0235(6) 0.0258(5) 0.0014(5) -0.0026(5) 0.0013(5)
C4 0.0236(6) 0.0229(6) 0.0267(5) 0.0004(5) -0.0043(4) 0.0010(5)
C5 0.0230(6) 0.0223(6) 0.0211(5) 0.0013(4) -0.0032(4) 0.0022(5)
C6 0.0227(6) 0.0252(6) 0.0251(5) 0.0015(5) -0.0035(4) 0.0008(5)
C7 0.0238(6) 0.0300(7) 0.0234(5) 0.0009(5) -0.0033(5) 0.0042(5)
C8 0.0208(5) 0.0213(5) 0.0223(5) 0.0003(4) -0.0034(4) 0.0016(5)
C9 0.0225(6) 0.0221(6) 0.0253(6) 0.0034(5) -0.0030(4) 0.0022(5)
C10 0.0223(6) 0.0310(7) 0.0337(6) 0.0047(5) -0.0055(5) 0.0021(5)
C11 0.0337(7) 0.0447(9) 0.0251(6) 0.0039(6) 0.0025(5) 0.0035(6)
C12 0.0210(6) 0.0227(6) 0.0307(6) -0.0004(5) -0.0030(5) 0.0030(5)
C13 0.0309(7) 0.0410(9) 0.0372(8) -0.0122(6) 0.0004(6) 0.0065(6)
C14 0.0296(7) 0.0253(7) 0.0527(9) 0.0065(6) -0.0074(6) -0.0011(6)
O1 0.0517(7) 0.0240(5) 0.0477(6) -0.0031(5) -0.0262(5) -0.0021(5)
O2 0.0335(5) 0.0304(5) 0.0397(6) -0.0052(4) -0.0163(4) -0.0033(4)

loop_
_atom_type_symbol
_atom_type_scat_dispersion_real
_atom_type_scat_dispersion_imag
_atom_type_scat_Cromer_Mann_a1
_atom_type_scat_Cromer_Mann_b1
_atom_type_scat_Cromer_Mann_a2
_atom_type_scat_Cromer_Mann_b2
_atom_type_scat_Cromer_Mann_a3
_atom_type_scat_Cromer_Mann_b3
_atom_type_scat_Cromer_Mann_a4
_atom_type_scat_Cromer_Mann_b4
_atom_type_scat_Cromer_Mann_c
_atom_type_scat_source
C 0.0033 0.0016 2.3100 20.8439 1.0200 10.2075 1.5886 0.5687 0.8650 51.6512 0.2156 'International Tables Vol C 4.2.6.8 and 6.1.1.4'
H 0.0000 0.0000 0.4930 10.5109 0.3229 26.1257 0.1402 3.1424 0.0408 57.7998 0.0030 'International Tables Vol C 4.2.6.8 and 6.1.1.4'
O 0.0106 0.0060 3.0485 13.2771 2.2868 5.7011 1.5463 0.3239 0.8670 32.9089 0.2508 'International Tables Vol C 4.2.6.8 and 6.1.1.4'
N 0.0061 0.0033 12.2126 0.0057 3.1322 9.8933 2.0125 28.9975 1.1663 0.5826 -11.5290 'International Tables Vol C 4.2.6.8 and 6.1.1.4'

loop_
_geom_angle_atom_site_label_1
_geom_angle_site_symmetry_1
_geom_angle_atom_site_label_2
_geom_angle_site_symmetry_2
_geom_angle_atom_site_label_3
_geom_angle_site_symmetry_3
_geom_angle
_geom_angle_publ_flag
C8 . N1 . C9 . 112.52(11) yes
C8 . N1 . O1 . 126.65(11) yes
C9 . N1 . O1 . 120.29(10) yes
C8 . N2 . C12 . 112.19(10) yes
C8 . N2 . O2 . 126.38(11) yes
C12 . N2 . O2 . 120.78(11) yes
C1 2_565 C1 . C2 . 179.20(19) yes
C1 . C2 . C3 . 120.27(13) yes
C1 . C2 . C7 . 120.38(12) yes
C3 . C2 . C7 . 119.35(12) yes
C2 . C3 . C4 . 120.15(13) yes
C2 . C3 . H31 . 119.8 no
C4 . C3 . H31 . 120.1 no
C3 . C4 . C5 . 120.47(12) yes
C3 . C4 . H41 . 119.9 no
C5 . C4 . H41 . 119.6 no
C4 . C5 . C6 . 119.21(12) yes
C4 . C5 . C8 . 119.86(11) yes
C6 . C5 . C8 . 120.93(12) yes
C5 . C6 . C7 . 120.13(12) yes
C5 . C6 . H61 . 119.7 no
C7 . C6 . H61 . 120.2 no
C2 . C7 . C6 . 120.67(12) yes
C2 . C7 . H71 . 119.6 no
C6 . C7 . H71 . 119.7 no
C5 . C8 . N2 . 125.87(11) yes
C5 . C8 . N1 . 125.70(12) yes
N2 . C8 . N1 . 108.43(11) yes
N1 . C9 . C10 . 108.71(11) yes
N1 . C9 . C11 . 106.15(11) yes
C10 . C9 . C11 . 110.20(11) yes
N1 . C9 . C12 . 101.40(9) yes
C10 . C9 . C12 . 115.63(11) yes
C11 . C9 . C12 . 113.84(11) yes
C9 . C10 . H101 . 109.7 no
C9 . C10 . H102 . 109.6 no
H101 . C10 . H102 . 109.5 no
C9 . C10 . H103 . 109.1 no
H101 . C10 . H103 . 109.5 no
H102 . C10 . H103 . 109.5 no
C9 . C11 . H111 . 109.4 no
C9 . C11 . H112 . 109.3 no
H111 . C11 . H112 . 109.5 no
C9 . C11 . H113 . 109.7 no
H111 . C11 . H113 . 109.5 no
H112 . C11 . H113 . 109.5 no
C9 . C12 . N2 . 100.84(10) yes
C9 . C12 . C13 . 113.68(11) yes
N2 . C12 . C13 . 105.67(11) yes
C9 . C12 . C14 . 115.59(12) yes
N2 . C12 . C14 . 110.01(11) yes
C13 . C12 . C14 . 110.15(13) yes
C12 . C13 . H131 . 109.4 no
C12 . C13 . H132 . 109.5 no
H131 . C13 . H132 . 109.5 no
C12 . C13 . H133 . 109.5 no
H131 . C13 . H133 . 109.5 no
H132 . C13 . H133 . 109.5 no
C12 . C14 . H141 . 109.6 no
C12 . C14 . H142 . 109.2 no
H141 . C14 . H142 . 109.5 no
C12 . C14 . H143 . 109.6 no
H141 . C14 . H143 . 109.5 no
H142 . C14 . H143 . 109.5 no

loop_
_geom_bond_atom_site_label_1
_geom_bond_site_symmetry_1
_geom_bond_atom_site_label_2
_geom_bond_site_symmetry_2
_geom_bond_distance
_geom_bond_publ_flag
N1 . C8 . 1.3496(15) yes
N1 . C9 . 1.4969(16) yes
N1 . O1 . 1.2782(15) yes
N2 . C8 . 1.3569(16) yes
N2 . C12 . 1.5057(16) yes
N2 . O2 . 1.2774(14) yes
C1 . C1 2_565 1.203(3) yes
C1 . C2 . 1.4325(19) yes
C2 . C3 . 1.4059(19) yes
C2 . C7 . 1.396(2) yes
C3 . C4 . 1.3847(18) yes
C3 . H31 . 0.950 no
C4 . C5 . 1.4035(18) yes
C4 . H41 . 0.950 no
C5 . C6 . 1.4057(17) yes
C5 . C8 . 1.4586(17) yes
C6 . C7 . 1.3847(18) yes
C6 . H61 . 0.950 no
C7 . H71 . 0.950 no
C9 . C10 . 1.5207(18) yes
C9 . C11 . 1.5317(19) yes
C9 . C12 . 1.5555(18) yes
C10 . H101 . 0.950 no
C10 . H102 . 0.950 no
C10 . H103 . 0.950 no
C11 . H111 . 0.950 no
C11 . H112 . 0.950 no
C11 . H113 . 0.950 no
C12 . C13 . 1.526(2) yes
C12 . C14 . 1.517(2) yes
C13 . H131 . 0.950 no
C13 . H132 . 0.950 no
C13 . H133 . 0.950 no
C14 . H141 . 0.950 no
C14 . H142 . 0.950 no
C14 . H143 . 0.950 no
